data_1550228
loop_
_publ_author_name
'Anker, Mathew'
'Lein, Matthias'
'Coles, Martyn P.'

_publ_section_title
;
 Reduction of Organic Azides by Indyl-Anions. Isolation and Reactivity
 Studies of Indium-Nitrogen Multiple Bonds
;
_journal_name_full 'Chemical Science'
_journal_paper_doi 10.1039/C8SC04078H
_journal_year 2019
_chemical_formula_moiety 'C36 H66 K2 N2 O3 Si2'
_chemical_formula_sum 'C36 H66 K2 N2 O3 Si2'
_chemical_formula_weight 709.28
_space_group_IT_number 2
_symmetry_cell_setting triclinic
_symmetry_Int_Tables_number 2
_symmetry_space_group_name_Hall '-P 1'
_symmetry_space_group_name_H-M 'P -1'
_atom_sites_solution_hydrogens geom
_audit_conform_dict_location ftp://ftp.iucr.org/pub/cif_core.dic
_audit_conform_dict_name cif_core.dic
_audit_conform_dict_version 2.4.3
_audit_creation_date 2015-05-20T17:50:42-00:00
_audit_creation_method 'WinGX routine CIF_UPDATE'
_audit_update_record
;
2018-08-23 deposited with the CCDC.
2018-11-12 downloaded from the CCDC.
;
_cell_angle_alpha 93.171(4)
_cell_angle_beta 96.478(4)
_cell_angle_gamma 92.102(4)
_cell_formula_units_Z 2
_cell_length_a 10.0422(4)
_cell_length_b 11.9620(6)
_cell_length_c 17.7445(10)
_cell_measurement_reflns_used 3927
_cell_measurement_temperature 120.01(10)
_cell_measurement_theta_max 28.517
_cell_measurement_theta_min 3.778
_cell_measurement_wavelength 0.71073
_cell_volume 2112.72(18)
_computing_cell_refinement
;
        CrysAlisPro, Agilent Technologies,
        Version 1.171.37.35h (release 09-02-2015 CrysAlis171 .NET)
        (compiled Feb  9 2015,16:26:32)
;
_computing_data_collection
;
        CrysAlisPro, Agilent Technologies,
        Version 1.171.37.35h (release 09-02-2015 CrysAlis171 .NET)
        (compiled Feb  9 2015,16:26:32)
;
_computing_data_reduction
;
        CrysAlisPro, Agilent Technologies,
        Version 1.171.37.35h (release 09-02-2015 CrysAlis171 .NET)
        (compiled Feb  9 2015,16:26:32)
;
_computing_molecular_graphics 'Ortep for Windows (Farrugia, 2012)'
_computing_publication_material 'WinGX publication routines (Farrugia, 2012)'
_computing_structure_refinement 'SHELXL-2014/6 (Sheldrick, 2014)'
_diffrn_ambient_temperature 120.01(10)
_diffrn_detector 'CCD plate'
_diffrn_detector_area_resol_mean 16.1712
_diffrn_measured_fraction_theta_full 0.9871
_diffrn_measured_fraction_theta_max 0.8209
_diffrn_measurement_device 'four-circle diffractometer'
_diffrn_measurement_device_type 'SuperNova, Dual, Cu at zero, EosS2'
_diffrn_measurement_method '\w scans'
_diffrn_orient_matrix_UB_11 0.0082073
_diffrn_orient_matrix_UB_12 -0.0583648
_diffrn_orient_matrix_UB_13 -0.0058406
_diffrn_orient_matrix_UB_21 0.0081422
_diffrn_orient_matrix_UB_22 0.007301
_diffrn_orient_matrix_UB_23 -0.038637
_diffrn_orient_matrix_UB_31 0.070207
_diffrn_orient_matrix_UB_32 0.0085821
_diffrn_orient_matrix_UB_33 0.0098651
_diffrn_radiation_monochromator mirror
_diffrn_radiation_probe x-ray
_diffrn_radiation_type 'Mo K\a'
_diffrn_radiation_wavelength 0.71073
_diffrn_reflns_av_R_equivalents 0.0315
_diffrn_reflns_av_unetI/netI 0.0681
_diffrn_reflns_Laue_measured_fraction_full 0.991
_diffrn_reflns_Laue_measured_fraction_max 0.821
_diffrn_reflns_limit_h_max 13
_diffrn_reflns_limit_h_min -12
_diffrn_reflns_limit_k_max 16
_diffrn_reflns_limit_k_min -16
_diffrn_reflns_limit_l_max 22
_diffrn_reflns_limit_l_min -24
_diffrn_reflns_number 15308
_diffrn_reflns_point_group_measured_fraction_full 0.991
_diffrn_reflns_point_group_measured_fraction_max 0.821
_diffrn_reflns_theta_full 26.3154
_diffrn_reflns_theta_max 29.2917
_diffrn_reflns_theta_min 3.3452
_diffrn_source 'SuperNova (Mo) X-ray Source'
_exptl_absorpt_coefficient_mu 0.312
_exptl_absorpt_correction_T_max 0.991
_exptl_absorpt_correction_T_min 0.958
_exptl_absorpt_correction_type gaussian
_exptl_absorpt_process_details
;
        CrysAlisPro, Agilent Technologies,
        Version 1.171.37.35h (release 09-02-2015 CrysAlis171 .NET)
        (compiled Feb  9 2015,16:26:32)
Numerical absorption correction based on gaussian integration over
                        a multifaceted crystal model
        Empirical absorption correction using spherical harmonics,
 implemented in SCALE3 ABSPACK scaling algorithm.
;
_exptl_crystal_density_diffrn 1.115
_exptl_crystal_density_method 'not measured'
_exptl_crystal_description Plate
_exptl_crystal_F_000 772
_exptl_crystal_size_max 0.2348
_exptl_crystal_size_mid 0.1728
_exptl_crystal_size_min 0.0389
_refine_diff_density_max 0.445
_refine_diff_density_min -0.296
_refine_diff_density_rms 0.064
_refine_ls_extinction_method none
_refine_ls_goodness_of_fit_ref 1.023
_refine_ls_hydrogen_treatment constr
_refine_ls_matrix_type full
_refine_ls_number_constraints 0
_refine_ls_number_parameters 406
_refine_ls_number_reflns 9496
_refine_ls_number_restraints 0
_refine_ls_restrained_S_all 1.023
_refine_ls_R_factor_all 0.1066
_refine_ls_R_factor_gt 0.0646
_refine_ls_shift/su_max 0.001
_refine_ls_shift/su_mean 0
_refine_ls_structure_factor_coef Fsqd
_refine_ls_weighting_details 'w=1/[\s^2^(Fo^2^)+(0.0633P)^2^+1.1161P] where P=(Fo^2^+2Fc^2^)/3'
_refine_ls_weighting_scheme calc
_refine_ls_wR_factor_gt 0.1375
_refine_ls_wR_factor_ref 0.1593
_reflns_number_gt 6409
_reflns_number_total 9496
_reflns_threshold_expression 'I > 2\s(I)'
_cod_data_source_file c8sc04078h2.cif
_cod_data_source_block 1-(Et2O)2
_cod_original_cell_volume 2112.73(18)
_cod_database_code 1550228

loop_
_symmetry_equiv_pos_as_xyz
'x, y, z'
'-x, -y, -z'

loop_
_atom_site_label
_atom_site_type_symbol
_atom_site_fract_x
_atom_site_fract_y
_atom_site_fract_z
_atom_site_U_iso_or_equiv
_atom_site_adp_type
_atom_site_occupancy
_atom_site_calc_flag
K1 K 0.87143(7) 0.68100(5) 0.19563(4) 0.03397(18) Uani 1 d
K2 K 0.77297(8) 0.21609(5) 0.30513(4) 0.0383(2) Uani 1 d
Si1 Si 0.68797(8) 0.79479(6) 0.33117(5) 0.02525(19) Uani 1 d
Si2 Si 0.71671(8) 0.53866(6) 0.36276(5) 0.0280(2) Uani 1 d
O1 O 0.73186(18) 0.66275(15) 0.32669(11) 0.0251(4) Uani 1 d
O2 O 0.9978(2) 0.78085(18) 0.08798(12) 0.0352(5) Uani 1 d
O3 O 0.6575(2) 0.18780(19) 0.43199(14) 0.0464(6) Uani 1 d
N1 N 0.7512(2) 0.85336(18) 0.26041(13) 0.0261(5) Uani 1 d
N2 N 0.7702(2) 0.44010(19) 0.30586(14) 0.0320(6) Uani 1 d
C1 C 0.7850(3) 0.9495(2) 0.22992(15) 0.0223(6) Uani 1 d
C2 C 0.6922(3) 1.0034(2) 0.17729(17) 0.0280(6) Uani 1 d
C3 C 0.7330(3) 1.0953(2) 0.13986(17) 0.0335(7) Uani 1 d
H3 H 0.6701 1.1282 0.1045 0.04 Uiso 1 calc
C4 C 0.8636(3) 1.1403(2) 0.15283(18) 0.0373(8) Uani 1 d
H4 H 0.8899 1.2038 0.1273 0.045 Uiso 1 calc
C5 C 0.9543(3) 1.0909(2) 0.20352(18) 0.0341(7) Uani 1 d
H5 H 1.0442 1.1205 0.2118 0.041 Uiso 1 calc
C6 C 0.9185(3) 0.9991(2) 0.24309(16) 0.0263(6) Uani 1 d
C7 C 0.5513(3) 0.9512(3) 0.1583(2) 0.0400(8) Uani 1 d
H7 H 0.5272 0.9145 0.2045 0.048 Uiso 1 calc
C8 C 0.4447(4) 1.0358(4) 0.1379(3) 0.0664(12) Uani 1 d
H8C H 0.4476 1.0942 0.1791 0.1 Uiso 1 calc
H8B H 0.4623 1.0701 0.0909 0.1 Uiso 1 calc
H8A H 0.3559 0.9975 0.1305 0.1 Uiso 1 calc
C9 C 0.5480(4) 0.8607(4) 0.0952(3) 0.0657(12) Uani 1 d
H9C H 0.4566 0.828 0.0836 0.099 Uiso 1 calc
H9B H 0.5763 0.8932 0.0497 0.099 Uiso 1 calc
H9A H 0.6091 0.8023 0.1112 0.099 Uiso 1 calc
C10 C 1.0222(3) 0.9508(3) 0.29984(18) 0.0328(7) Uani 1 d
H10 H 0.9818 0.8795 0.3158 0.039 Uiso 1 calc
C11 C 1.0536(4) 1.0288(3) 0.3710(2) 0.0534(10) Uani 1 d
H11C H 1.1206 0.9956 0.4066 0.08 Uiso 1 calc
H11B H 1.0889 1.1013 0.3571 0.08 Uiso 1 calc
H11A H 0.9715 1.0395 0.3951 0.08 Uiso 1 calc
C12 C 1.1501(3) 0.9219(4) 0.2661(2) 0.0592(11) Uani 1 d
H12C H 1.2132 0.8912 0.305 0.089 Uiso 1 calc
H12B H 1.1288 0.8661 0.2234 0.089 Uiso 1 calc
H12A H 1.1907 0.9897 0.248 0.089 Uiso 1 calc
C13 C 0.7498(4) 0.8599(3) 0.42744(18) 0.0406(8) Uani 1 d
H13C H 0.7075 0.8203 0.466 0.061 Uiso 1 calc
H13B H 0.8474 0.8547 0.4366 0.061 Uiso 1 calc
H13A H 0.7269 0.9388 0.4302 0.061 Uiso 1 calc
C14 C 0.4999(3) 0.7912(3) 0.3265(2) 0.0401(8) Uani 1 d
H14C H 0.4721 0.755 0.3707 0.06 Uiso 1 calc
H14B H 0.4688 0.8679 0.3263 0.06 Uiso 1 calc
H14A H 0.4607 0.7488 0.2799 0.06 Uiso 1 calc
C15 C 0.8139(4) 0.5497(3) 0.45981(18) 0.0488(9) Uani 1 d
H15C H 0.7783 0.6091 0.4911 0.073 Uiso 1 calc
H15B H 0.8056 0.4782 0.4836 0.073 Uiso 1 calc
H15A H 0.9086 0.5676 0.4554 0.073 Uiso 1 calc
C16 C 0.5382(3) 0.5109(3) 0.3807(2) 0.0474(9) Uani 1 d
H16C H 0.5111 0.5713 0.4146 0.071 Uiso 1 calc
H16B H 0.4798 0.5076 0.3324 0.071 Uiso 1 calc
H16A H 0.5304 0.4393 0.4045 0.071 Uiso 1 calc
C17 C 0.8185(3) 0.4403(2) 0.23705(17) 0.0298(7) Uani 1 d
C18 C 0.9596(3) 0.4371(2) 0.23222(18) 0.0312(7) Uani 1 d
C19 C 1.0079(4) 0.4379(3) 0.1620(2) 0.0397(8) Uani 1 d
H19 H 1.1019 0.4364 0.1598 0.048 Uiso 1 calc
C20 C 0.9241(4) 0.4406(3) 0.0954(2) 0.0474(10) Uani 1 d
H20 H 0.9597 0.4425 0.0481 0.057 Uiso 1 calc
C21 C 0.7871(4) 0.4407(3) 0.0985(2) 0.0464(9) Uani 1 d
H21 H 0.729 0.4422 0.0524 0.056 Uiso 1 calc
C22 C 0.7317(3) 0.4388(2) 0.16680(19) 0.0360(7) Uani 1 d
C23 C 1.0561(3) 0.4407(3) 0.30414(19) 0.0383(8) Uani 1 d
H23 H 1.0055 0.4128 0.3452 0.046 Uiso 1 calc
C24 C 1.1775(4) 0.3677(3) 0.2998(3) 0.0650(12) Uani 1 d
H24C H 1.2347 0.3749 0.3485 0.098 Uiso 1 calc
H24B H 1.1466 0.2892 0.2886 0.098 Uiso 1 calc
H24A H 1.2289 0.3923 0.2594 0.098 Uiso 1 calc
C25 C 1.1047(4) 0.5609(3) 0.3279(2) 0.0494(9) Uani 1 d
H25C H 1.1672 0.5619 0.3745 0.074 Uiso 1 calc
H25B H 1.1505 0.5923 0.2874 0.074 Uiso 1 calc
H25A H 1.0278 0.6058 0.337 0.074 Uiso 1 calc
C26 C 0.5809(3) 0.4363(3) 0.1682(2) 0.0482(9) Uani 1 d
H26 H 0.5623 0.4086 0.2183 0.058 Uiso 1 calc
C27 C 0.5024(5) 0.3590(4) 0.1067(4) 0.105(2) Uani 1 d
H27A H 0.5371 0.2836 0.1089 0.158 Uiso 1 calc
H27B H 0.4074 0.356 0.1148 0.158 Uiso 1 calc
H27C H 0.512 0.3875 0.0568 0.158 Uiso 1 calc
C28 C 0.5243(4) 0.5508(3) 0.1627(3) 0.0667(12) Uani 1 d
H28A H 0.427 0.5449 0.1639 0.1 Uiso 1 calc
H28B H 0.5652 0.6002 0.2057 0.1 Uiso 1 calc
H28C H 0.544 0.5819 0.115 0.1 Uiso 1 calc
C29 C 0.9155(3) 0.8590(3) 0.0499(2) 0.0446(9) Uani 1 d
H29B H 0.9719 0.9249 0.0398 0.054 Uiso 1 calc
H29A H 0.849 0.885 0.0833 0.054 Uiso 1 calc
C30 C 0.8443(4) 0.8107(5) -0.0227(2) 0.0775(15) Uani 1 d
H30C H 0.789 0.8675 -0.0469 0.116 Uiso 1 calc
H30B H 0.9098 0.7862 -0.0564 0.116 Uiso 1 calc
H30A H 0.7868 0.7463 -0.0129 0.116 Uiso 1 calc
C31 C 1.1258(3) 0.7768(3) 0.06313(19) 0.0386(8) Uani 1 d
H31B H 1.1739 0.8507 0.0737 0.046 Uiso 1 calc
H31A H 1.1171 0.7585 0.0077 0.046 Uiso 1 calc
C32 C 1.2032(3) 0.6887(3) 0.1042(2) 0.0489(9) Uani 1 d
H32C H 1.2926 0.6854 0.0871 0.073 Uiso 1 calc
H32B H 1.2121 0.7076 0.159 0.073 Uiso 1 calc
H32A H 1.1555 0.6157 0.0931 0.073 Uiso 1 calc
C33 C 0.5193(4) 0.1686(4) 0.4310(3) 0.0759(15) Uani 1 d
H33B H 0.4801 0.2341 0.4554 0.091 Uiso 1 calc
H33A H 0.5011 0.1022 0.4597 0.091 Uiso 1 calc
C34 C 0.4577(5) 0.1498(4) 0.3512(4) 0.099(2) Uani 1 d
H34C H 0.3607 0.1363 0.3502 0.149 Uiso 1 calc
H34B H 0.4754 0.2161 0.3233 0.149 Uiso 1 calc
H34A H 0.4963 0.0846 0.3275 0.149 Uiso 1 calc
C35 C 0.7245(5) 0.2135(4) 0.5071(2) 0.0702(13) Uani 1 d
H35B H 0.707 0.1517 0.54 0.084 Uiso 1 calc
H35A H 0.6897 0.2828 0.5292 0.084 Uiso 1 calc
C36 C 0.8700(5) 0.2289(4) 0.5037(3) 0.0806(15) Uani 1 d
H36C H 0.9155 0.2464 0.555 0.121 Uiso 1 calc
H36B H 0.9043 0.1598 0.4823 0.121 Uiso 1 calc
H36A H 0.887 0.2906 0.4715 0.121 Uiso 1 calc

loop_
_atom_site_aniso_label
_atom_site_aniso_U_11
_atom_site_aniso_U_22
_atom_site_aniso_U_33
_atom_site_aniso_U_23
_atom_site_aniso_U_13
_atom_site_aniso_U_12
K1 0.0490(4) 0.0222(3) 0.0342(4) 0.0069(3) 0.0172(3) 0.0032(3)
K2 0.0599(5) 0.0216(3) 0.0373(4) 0.0059(3) 0.0201(4) 0.0049(3)
Si1 0.0258(4) 0.0219(4) 0.0298(5) 0.0073(3) 0.0070(3) 0.0047(3)
Si2 0.0341(5) 0.0232(4) 0.0294(5) 0.0113(3) 0.0091(4) 0.0037(3)
O1 0.0286(10) 0.0209(9) 0.0274(11) 0.0081(8) 0.0061(9) 0.0023(8)
O2 0.0338(12) 0.0402(12) 0.0342(12) 0.0121(9) 0.0085(10) 0.0061(10)
O3 0.0575(15) 0.0391(13) 0.0475(15) 0.0083(11) 0.0243(13) 0.0019(11)
N1 0.0278(13) 0.0207(12) 0.0305(14) 0.0076(10) 0.0027(11) 0.0024(10)
N2 0.0398(15) 0.0208(12) 0.0378(15) 0.0096(10) 0.0110(12) 0.0013(11)
C1 0.0283(14) 0.0174(13) 0.0227(15) 0.0016(10) 0.0079(12) 0.0051(11)
C2 0.0306(15) 0.0263(15) 0.0288(16) 0.0073(12) 0.0068(13) 0.0049(12)
C3 0.0436(18) 0.0288(16) 0.0313(17) 0.0121(13) 0.0103(15) 0.0121(14)
C4 0.055(2) 0.0223(15) 0.0393(19) 0.0064(13) 0.0241(17) -0.0039(14)
C5 0.0364(17) 0.0262(15) 0.0406(19) 0.0003(13) 0.0122(15) -0.0056(13)
C6 0.0297(15) 0.0221(14) 0.0280(16) -0.0027(11) 0.0079(13) 0.0030(12)
C7 0.0280(16) 0.049(2) 0.044(2) 0.0231(16) -0.0021(15) 0.0048(15)
C8 0.038(2) 0.080(3) 0.083(3) 0.028(2) 0.001(2) 0.017(2)
C9 0.044(2) 0.060(3) 0.087(3) -0.003(2) -0.012(2) -0.009(2)
C10 0.0270(16) 0.0329(16) 0.0373(18) -0.0024(13) 0.0013(14) 0.0000(13)
C11 0.068(3) 0.051(2) 0.038(2) -0.0073(17) -0.0022(19) 0.008(2)
C12 0.0332(19) 0.089(3) 0.054(2) -0.010(2) -0.0024(18) 0.017(2)
C13 0.051(2) 0.0388(18) 0.0330(19) 0.0002(14) 0.0114(16) 0.0048(16)
C14 0.0312(17) 0.0423(19) 0.052(2) 0.0206(16) 0.0158(16) 0.0096(14)
C15 0.071(3) 0.050(2) 0.0285(19) 0.0133(15) 0.0056(18) 0.0166(19)
C16 0.049(2) 0.0359(18) 0.062(2) 0.0100(16) 0.0236(19) -0.0037(16)
C17 0.0401(17) 0.0136(13) 0.0369(18) 0.0055(12) 0.0073(14) 0.0003(12)
C18 0.0402(17) 0.0187(14) 0.0351(18) 0.0031(12) 0.0069(14) -0.0025(13)
C19 0.047(2) 0.0291(16) 0.045(2) 0.0013(14) 0.0160(17) -0.0050(15)
C20 0.080(3) 0.0328(18) 0.032(2) -0.0020(14) 0.021(2) -0.0108(18)
C21 0.075(3) 0.0297(17) 0.0321(19) 0.0043(14) -0.0044(18) 0.0001(17)
C22 0.048(2) 0.0194(14) 0.0384(19) 0.0054(13) -0.0058(15) 0.0003(14)
C23 0.0371(18) 0.0355(17) 0.043(2) 0.0081(14) 0.0032(16) -0.0016(14)
C24 0.052(2) 0.046(2) 0.091(3) -0.009(2) -0.015(2) 0.0061(19)
C25 0.065(2) 0.0370(19) 0.043(2) -0.0014(16) -0.0059(19) -0.0059(17)
C26 0.043(2) 0.044(2) 0.055(2) 0.0129(17) -0.0134(18) 0.0054(16)
C27 0.062(3) 0.051(3) 0.188(6) -0.036(3) -0.030(4) 0.004(2)
C28 0.060(3) 0.048(2) 0.085(3) -0.003(2) -0.020(2) 0.010(2)
C29 0.045(2) 0.045(2) 0.047(2) 0.0162(16) 0.0105(17) 0.0130(16)
C30 0.057(3) 0.135(4) 0.042(2) 0.002(3) -0.001(2) 0.039(3)
C31 0.0366(18) 0.0410(18) 0.040(2) 0.0078(15) 0.0110(15) -0.0033(15)
C32 0.0384(19) 0.057(2) 0.052(2) 0.0093(18) 0.0041(17) 0.0058(17)
C33 0.056(3) 0.058(3) 0.122(5) 0.019(3) 0.039(3) -0.003(2)
C34 0.043(3) 0.072(3) 0.176(6) -0.013(4) -0.006(3) -0.005(2)
C35 0.116(4) 0.062(3) 0.039(2) 0.0018(19) 0.027(3) 0.030(3)
C36 0.080(3) 0.092(4) 0.065(3) -0.033(3) -0.005(3) 0.030(3)

loop_
_atom_type_symbol
_atom_type_description
_atom_type_scat_dispersion_real
_atom_type_scat_dispersion_imag
_atom_type_scat_source
C C 0.0033 0.0016 'International Tables Vol C Tables 4.2.6.8 and 6.1.1.4'
H H 0 0 'International Tables Vol C Tables 4.2.6.8 and 6.1.1.4'
N N 0.0061 0.0033 'International Tables Vol C Tables 4.2.6.8 and 6.1.1.4'
O O 0.0106 0.006 'International Tables Vol C Tables 4.2.6.8 and 6.1.1.4'
Si Si 0.0817 0.0704 'International Tables Vol C Tables 4.2.6.8 and 6.1.1.4'
K K 0.2009 0.2494 'International Tables Vol C Tables 4.2.6.8 and 6.1.1.4'

loop_
_exptl_crystal_face_index_h
_exptl_crystal_face_index_k
_exptl_crystal_face_index_l
_exptl_crystal_face_perp_dist
7 -2 20 0.113
4 16 -2 0.0272
7 8 -20 0.0819
-7 -8 20 0.0752
4 -6 22 0.0833
13 5 -10 0.0838
-10 3 -15 0.059
-5 -16 4 0.0042
-1 -4 25 0.1018
-10 -4 19 0.1086
-14 -2 2 0.0812
-7 2 -20 0.0753
6 4 -23 0.0839
-2 -16 5 0.0235
13 4 -11 0.0743

loop_
_geom_angle_atom_site_label_1
_geom_angle_atom_site_label_2
_geom_angle_atom_site_label_3
_geom_angle
_geom_angle_site_symmetry_1
_geom_angle_site_symmetry_3
N1 K1 O2 102.56(7) . .
N1 K1 O1 56.48(6) . .
O2 K1 O1 158.33(6) . .
N1 K1 C17 121.25(7) . .
O2 K1 C17 135.68(7) . .
O1 K1 C17 65.92(7) . .
N1 K1 C18 139.21(8) . .
O2 K1 C18 115.97(7) . .
O1 K1 C18 83.54(7) . .
C17 K1 C18 26.55(8) . .
N1 K1 C22 122.14(8) . .
O2 K1 C22 122.14(8) . .
O1 K1 C22 77.86(7) . .
C17 K1 C22 26.67(8) . .
C18 K1 C22 45.55(8) . .
N1 K1 C21 138.80(9) . .
O2 K1 C21 97.49(8) . .
O1 K1 C21 102.55(8) . .
C17 K1 C21 45.04(8) . .
C18 K1 C21 50.90(9) . .
C22 K1 C21 24.74(8) . .
N1 K1 C19 163.82(8) . .
O2 K1 C19 92.58(7) . .
O1 K1 C19 107.81(7) . .
C17 K1 C19 44.88(8) . .
C18 K1 C19 24.62(7) . .
C22 K1 C19 50.87(8) . .
C21 K1 C19 42.05(9) . .
N1 K1 C20 162.48(9) . .
O2 K1 C20 84.21(7) . .
O1 K1 C20 117.43(7) . .
C17 K1 C20 51.94(8) . .
C18 K1 C20 43.15(8) . .
C22 K1 C20 43.33(9) . .
C21 K1 C20 23.83(9) . .
C19 K1 C20 23.61(8) . .
N1 K1 C1 21.88(6) . .
O2 K1 C1 80.73(6) . .
O1 K1 C1 78.10(6) . .
C17 K1 C1 143.08(7) . .
C18 K1 C1 157.99(7) . .
C22 K1 C1 138.86(8) . .
C21 K1 C1 145.52(9) . .
C19 K1 C1 170.26(8) . .
C20 K1 C1 158.79(8) . .
N1 K1 Si1 27.89(5) . .
O2 K1 Si1 130.29(5) . .
O1 K1 Si1 28.59(4) . .
C17 K1 Si1 93.91(6) . .
C18 K1 Si1 111.84(6) . .
C22 K1 Si1 100.68(6) . .
C21 K1 Si1 123.47(7) . .
C19 K1 Si1 136.32(6) . .
C20 K1 Si1 143.59(6) . .
C1 K1 Si1 49.60(4) . .
N1 K1 C29 85.79(7) . .
O2 K1 C29 22.19(7) . .
O1 K1 C29 141.41(7) . .
C17 K1 C29 146.20(9) . .
C18 K1 C29 134.84(8) . .
C22 K1 C29 123.17(9) . .
C21 K1 C29 101.45(9) . .
C19 K1 C29 110.28(8) . .
C20 K1 C29 96.02(8) . .
C1 K1 C29 65.10(7) . .
Si1 K1 C29 113.32(6) . .
O3 K2 N2 98.46(7) . .
O3 K2 C17 124.96(7) . .
N2 K2 C17 26.63(7) . .
O3 K2 C4 154.69(8) . 1_545
N2 K2 C4 105.53(8) . 1_545
C17 K2 C4 78.94(8) . 1_545
O3 K2 C5 139.40(8) . 1_545
N2 K2 C5 119.10(8) . 1_545
C17 K2 C5 93.98(8) . 1_545
C4 K2 C5 26.02(8) 1_545 1_545
O3 K2 C3 133.69(8) . 1_545
N2 K2 C3 113.81(8) . 1_545
C17 K2 C3 90.11(8) . 1_545
C4 K2 C3 25.70(8) 1_545 1_545
C5 K2 C3 44.75(8) 1_545 1_545
O3 K2 C6 114.63(7) . 1_545
N2 K2 C6 144.01(7) . 1_545
C17 K2 C6 119.39(7) . 1_545
C4 K2 C6 45.39(8) 1_545 1_545
C5 K2 C6 25.41(7) 1_545 1_545
C3 K2 C6 51.63(8) 1_545 1_545
O3 K2 C2 111.32(7) . 1_545
N2 K2 C2 136.01(8) . 1_545
C17 K2 C2 114.27(8) . 1_545
C4 K2 C2 44.41(7) 1_545 1_545
C5 K2 C2 51.21(8) 1_545 1_545
C3 K2 C2 24.51(7) 1_545 1_545
C6 K2 C2 43.65(7) 1_545 1_545
O3 K2 C1 102.90(7) . 1_545
N2 K2 C1 156.96(7) . 1_545
C17 K2 C1 130.91(7) . 1_545
C4 K2 C1 52.24(7) 1_545 1_545
C5 K2 C1 44.21(7) 1_545 1_545
C3 K2 C1 43.80(7) 1_545 1_545
C6 K2 C1 24.84(7) 1_545 1_545
C2 K2 C1 24.67(7) 1_545 1_545
N1 Si1 O1 105.74(10) . .
N1 Si1 C13 114.72(14) . .
O1 Si1 C13 108.78(13) . .
N1 Si1 C14 115.53(13) . .
O1 Si1 C14 106.56(13) . .
C13 Si1 C14 105.13(16) . .
N1 Si1 K1 49.93(8) . .
O1 Si1 K1 55.82(6) . .
C13 Si1 K1 128.48(11) . .
C14 Si1 K1 126.15(12) . .
N2 Si2 O1 110.23(11) . .
N2 Si2 C15 112.82(15) . .
O1 Si2 C15 106.96(14) . .
N2 Si2 C16 112.45(15) . .
O1 Si2 C16 109.59(13) . .
C15 Si2 C16 104.50(17) . .
N2 Si2 K1 71.07(8) . .
O1 Si2 K1 39.53(6) . .
C15 Si2 K1 118.70(12) . .
C16 Si2 K1 131.57(12) . .
Si1 O1 Si2 145.39(12) . .
Si1 O1 K1 95.59(8) . .
Si2 O1 K1 118.84(9) . .
C31 O2 C29 112.9(2) . .
C31 O2 K1 135.53(18) . .
C29 O2 K1 111.54(17) . .
C33 O3 C35 112.9(3) . .
C33 O3 K2 122.3(3) . .
C35 O3 K2 123.6(2) . .
C1 N1 Si1 146.6(2) . .
C1 N1 K1 109.90(16) . .
Si1 N1 K1 102.18(10) . .
C17 N2 Si2 133.79(19) . .
C17 N2 K2 91.67(15) . .
Si2 N2 K2 134.29(12) . .
N1 C1 C6 122.0(2) . .
N1 C1 C2 121.7(3) . .
C6 C1 C2 116.1(2) . .
N1 C1 K1 48.23(13) . .
C6 C1 K1 97.24(15) . .
C2 C1 K1 121.53(18) . .
N1 C1 K2 128.06(17) . 1_565
C6 C1 K2 70.82(14) . 1_565
C2 C1 K2 74.87(15) . 1_565
K1 C1 K2 163.37(10) . 1_565
C3 C2 C1 121.0(3) . .
C3 C2 C7 120.4(3) . .
C1 C2 C7 118.4(2) . .
C3 C2 K2 71.53(18) . 1_565
C1 C2 K2 80.47(16) . 1_565
C7 C2 K2 124.04(19) . 1_565
C2 C3 C4 121.5(3) . .
C2 C3 K2 83.96(18) . 1_565
C4 C3 K2 72.15(18) . 1_565
C2 C3 H3 119.2 . .
C4 C3 H3 119.2 . .
K2 C3 H3 114.9 1_565 .
C5 C4 C3 118.6(3) . .
C5 C4 K2 77.98(18) . 1_565
C3 C4 K2 82.15(17) . 1_565
C5 C4 H4 120.7 . .
C3 C4 H4 120.7 . .
K2 C4 H4 109.7 1_565 .
C4 C5 C6 122.2(3) . .
C4 C5 K2 76.00(17) . 1_565
C6 C5 K2 83.43(16) . 1_565
C4 C5 H5 118.9 . .
C6 C5 H5 118.9 . .
K2 C5 H5 111.6 1_565 .
C5 C6 C1 120.4(3) . .
C5 C6 C10 119.6(3) . .
C1 C6 C10 120.0(2) . .
C5 C6 K2 71.17(16) . 1_565
C1 C6 K2 84.34(15) . 1_565
C10 C6 K2 115.59(18) . 1_565
C9 C7 C2 110.5(3) . .
C9 C7 C8 110.1(3) . .
C2 C7 C8 113.9(3) . .
C9 C7 H7 107.4 . .
C2 C7 H7 107.4 . .
C8 C7 H7 107.4 . .
C7 C8 H8C 109.5 . .
C7 C8 H8B 109.5 . .
H8C C8 H8B 109.5 . .
C7 C8 H8A 109.5 . .
H8C C8 H8A 109.5 . .
H8B C8 H8A 109.5 . .
C7 C9 H9C 109.5 . .
C7 C9 H9B 109.5 . .
H9C C9 H9B 109.5 . .
C7 C9 H9A 109.5 . .
H9C C9 H9A 109.5 . .
H9B C9 H9A 109.5 . .
C6 C10 C12 112.9(3) . .
C6 C10 C11 111.2(3) . .
C12 C10 C11 110.8(3) . .
C6 C10 H10 107.2 . .
C12 C10 H10 107.2 . .
C11 C10 H10 107.2 . .
C10 C11 H11C 109.5 . .
C10 C11 H11B 109.5 . .
H11C C11 H11B 109.5 . .
C10 C11 H11A 109.5 . .
H11C C11 H11A 109.5 . .
H11B C11 H11A 109.5 . .
C10 C12 H12C 109.5 . .
C10 C12 H12B 109.5 . .
H12C C12 H12B 109.5 . .
C10 C12 H12A 109.5 . .
H12C C12 H12A 109.5 . .
H12B C12 H12A 109.5 . .
Si1 C13 H13C 109.5 . .
Si1 C13 H13B 109.5 . .
H13C C13 H13B 109.5 . .
Si1 C13 H13A 109.5 . .
H13C C13 H13A 109.5 . .
H13B C13 H13A 109.5 . .
Si1 C14 H14C 109.5 . .
Si1 C14 H14B 109.5 . .
H14C C14 H14B 109.5 . .
Si1 C14 H14A 109.5 . .
H14C C14 H14A 109.5 . .
H14B C14 H14A 109.5 . .
Si2 C15 H15C 109.5 . .
Si2 C15 H15B 109.5 . .
H15C C15 H15B 109.5 . .
Si2 C15 H15A 109.5 . .
H15C C15 H15A 109.5 . .
H15B C15 H15A 109.5 . .
Si2 C16 H16C 109.5 . .
Si2 C16 H16B 109.5 . .
H16C C16 H16B 109.5 . .
Si2 C16 H16A 109.5 . .
H16C C16 H16A 109.5 . .
H16B C16 H16A 109.5 . .
N2 C17 C18 120.5(3) . .
N2 C17 C22 122.2(3) . .
C18 C17 C22 117.2(3) . .
N2 C17 K2 61.71(13) . .
C18 C17 K2 99.49(17) . .
C22 C17 K2 106.91(18) . .
N2 C17 K1 109.93(16) . .
C18 C17 K1 80.91(16) . .
C22 C17 K1 80.92(16) . .
K2 C17 K1 170.62(12) . .
C19 C18 C17 120.1(3) . .
C19 C18 C23 120.1(3) . .
C17 C18 C23 119.7(3) . .
C19 C18 K1 83.88(18) . .
C17 C18 K1 72.55(15) . .
C23 C18 K1 110.47(18) . .
C20 C19 C18 122.1(3) . .
C20 C19 K1 81.18(19) . .
C18 C19 K1 71.50(17) . .
C20 C19 H19 118.9 . .
C18 C19 H19 118.9 . .
K1 C19 H19 119.1 . .
C19 C20 C21 118.9(3) . .
C19 C20 K1 75.21(18) . .
C21 C20 K1 74.62(19) . .
C19 C20 H20 120.6 . .
C21 C20 H20 120.6 . .
K1 C20 H20 120.8 . .
C20 C21 C22 122.1(3) . .
C20 C21 K1 81.6(2) . .
C22 C21 K1 72.07(18) . .
C20 C21 H21 119 . .
C22 C21 H21 119 . .
K1 C21 H21 118 . .
C21 C22 C17 119.6(3) . .
C21 C22 C26 120.9(3) . .
C17 C22 C26 119.5(3) . .
C21 C22 K1 83.20(19) . .
C17 C22 K1 72.41(15) . .
C26 C22 K1 114.06(19) . .
C18 C23 C25 110.4(3) . .
C18 C23 C24 114.8(3) . .
C25 C23 C24 109.3(3) . .
C18 C23 H23 107.4 . .
C25 C23 H23 107.4 . .
C24 C23 H23 107.4 . .
C23 C24 H24C 109.5 . .
C23 C24 H24B 109.5 . .
H24C C24 H24B 109.5 . .
C23 C24 H24A 109.5 . .
H24C C24 H24A 109.5 . .
H24B C24 H24A 109.5 . .
C23 C25 H25C 109.5 . .
C23 C25 H25B 109.5 . .
H25C C25 H25B 109.5 . .
C23 C25 H25A 109.5 . .
H25C C25 H25A 109.5 . .
H25B C25 H25A 109.5 . .
C28 C26 C22 112.5(3) . .
C28 C26 C27 107.6(3) . .
C22 C26 C27 114.5(3) . .
C28 C26 H26 107.3 . .
C22 C26 H26 107.3 . .
C27 C26 H26 107.3 . .
C26 C27 H27A 109.5 . .
C26 C27 H27B 109.5 . .
H27A C27 H27B 109.5 . .
C26 C27 H27C 109.5 . .
H27A C27 H27C 109.5 . .
H27B C27 H27C 109.5 . .
C26 C28 H28A 109.5 . .
C26 C28 H28B 109.5 . .
H28A C28 H28B 109.5 . .
C26 C28 H28C 109.5 . .
H28A C28 H28C 109.5 . .
H28B C28 H28C 109.5 . .
O2 C29 C30 112.4(3) . .
O2 C29 K1 46.28(13) . .
C30 C29 K1 110.1(3) . .
O2 C29 H29B 109.1 . .
C30 C29 H29B 109.1 . .
K1 C29 H29B 139.8 . .
O2 C29 H29A 109.1 . .
C30 C29 H29A 109.1 . .
K1 C29 H29A 66.7 . .
H29B C29 H29A 107.9 . .
C29 C30 H30C 109.5 . .
C29 C30 H30B 109.5 . .
H30C C30 H30B 109.5 . .
C29 C30 H30A 109.5 . .
H30C C30 H30A 109.5 . .
H30B C30 H30A 109.5 . .
O2 C31 C32 109.0(3) . .
O2 C31 H31B 109.9 . .
C32 C31 H31B 109.9 . .
O2 C31 H31A 109.9 . .
C32 C31 H31A 109.9 . .
H31B C31 H31A 108.3 . .
C31 C32 H32C 109.5 . .
C31 C32 H32B 109.5 . .
H32C C32 H32B 109.5 . .
C31 C32 H32A 109.5 . .
H32C C32 H32A 109.5 . .
H32B C32 H32A 109.5 . .
O3 C33 C34 109.1(4) . .
O3 C33 H33B 109.9 . .
C34 C33 H33B 109.9 . .
O3 C33 H33A 109.9 . .
C34 C33 H33A 109.9 . .
H33B C33 H33A 108.3 . .
C33 C34 H34C 109.5 . .
C33 C34 H34B 109.5 . .
H34C C34 H34B 109.5 . .
C33 C34 H34A 109.5 . .
H34C C34 H34A 109.5 . .
H34B C34 H34A 109.5 . .
O3 C35 C36 109.7(3) . .
O3 C35 H35B 109.7 . .
C36 C35 H35B 109.7 . .
O3 C35 H35A 109.7 . .
C36 C35 H35A 109.7 . .
H35B C35 H35A 108.2 . .
C35 C36 H36C 109.5 . .
C35 C36 H36B 109.5 . .
H36C C36 H36B 109.5 . .
C35 C36 H36A 109.5 . .
H36C C36 H36A 109.5 . .
H36B C36 H36A 109.5 . .

loop_
_geom_bond_atom_site_label_1
_geom_bond_atom_site_label_2
_geom_bond_distance
_geom_bond_site_symmetry_2
K1 N1 2.695(2) .
K1 O2 2.716(2) .
K1 O1 2.8618(18) .
K1 C17 3.053(3) .
K1 C18 3.160(3) .
K1 C22 3.163(3) .
K1 C21 3.301(3) .
K1 C19 3.313(3) .
K1 C20 3.386(3) .
K1 C1 3.398(3) .
K1 Si1 3.4428(10) .
K1 C29 3.495(3) .
K2 O3 2.678(2) .
K2 N2 2.680(2) .
K2 C17 3.043(3) .
K2 C4 3.049(3) 1_545
K2 C5 3.074(3) 1_545
K2 C3 3.174(3) 1_545
K2 C6 3.226(3) 1_545
K2 C2 3.327(3) 1_545
K2 C1 3.399(3) 1_545
Si1 N1 1.648(2) .
Si1 O1 1.6554(19) .
Si1 C13 1.867(3) .
Si1 C14 1.880(3) .
Si2 N2 1.654(2) .
Si2 O1 1.6572(19) .
Si2 C15 1.877(4) .
Si2 C16 1.877(3) .
O2 C31 1.407(3) .
O2 C29 1.419(4) .
O3 C33 1.396(5) .
O3 C35 1.435(5) .
N1 C1 1.347(3) .
N2 C17 1.364(4) .
C1 C6 1.435(4) .
C1 C2 1.438(4) .
C1 K2 3.399(3) 1_565
C2 C3 1.388(4) .
C2 C7 1.520(4) .
C2 K2 3.328(3) 1_565
C3 C4 1.389(4) .
C3 K2 3.174(3) 1_565
C3 H3 0.95 .
C4 C5 1.378(5) .
C4 K2 3.049(3) 1_565
C4 H4 0.95 .
C5 C6 1.393(4) .
C5 K2 3.074(3) 1_565
C5 H5 0.95 .
C6 C10 1.518(4) .
C6 K2 3.226(3) 1_565
C7 C9 1.510(5) .
C7 C8 1.528(5) .
C7 H7 1 .
C8 H8C 0.98 .
C8 H8B 0.98 .
C8 H8A 0.98 .
C9 H9C 0.98 .
C9 H9B 0.98 .
C9 H9A 0.98 .
C10 C12 1.521(4) .
C10 C11 1.523(4) .
C10 H10 1 .
C11 H11C 0.98 .
C11 H11B 0.98 .
C11 H11A 0.98 .
C12 H12C 0.98 .
C12 H12B 0.98 .
C12 H12A 0.98 .
C13 H13C 0.98 .
C13 H13B 0.98 .
C13 H13A 0.98 .
C14 H14C 0.98 .
C14 H14B 0.98 .
C14 H14A 0.98 .
C15 H15C 0.98 .
C15 H15B 0.98 .
C15 H15A 0.98 .
C16 H16C 0.98 .
C16 H16B 0.98 .
C16 H16A 0.98 .
C17 C18 1.430(4) .
C17 C22 1.437(4) .
C18 C19 1.388(4) .
C18 C23 1.511(4) .
C19 C20 1.373(5) .
C19 H19 0.95 .
C20 C21 1.383(5) .
C20 H20 0.95 .
C21 C22 1.391(5) .
C21 H21 0.95 .
C22 C26 1.517(5) .
C23 C25 1.522(5) .
C23 C24 1.532(5) .
C23 H23 1 .
C24 H24C 0.98 .
C24 H24B 0.98 .
C24 H24A 0.98 .
C25 H25C 0.98 .
C25 H25B 0.98 .
C25 H25A 0.98 .
C26 C28 1.507(5) .
C26 C27 1.519(6) .
C26 H26 1 .
C27 H27A 0.98 .
C27 H27B 0.98 .
C27 H27C 0.98 .
C28 H28A 0.98 .
C28 H28B 0.98 .
C28 H28C 0.98 .
C29 C30 1.478(5) .
C29 H29B 0.99 .
C29 H29A 0.99 .
C30 H30C 0.98 .
C30 H30B 0.98 .
C30 H30A 0.98 .
C31 C32 1.504(5) .
C31 H31B 0.99 .
C31 H31A 0.99 .
C32 H32C 0.98 .
C32 H32B 0.98 .
C32 H32A 0.98 .
C33 C34 1.480(7) .
C33 H33B 0.99 .
C33 H33A 0.99 .
C34 H34C 0.98 .
C34 H34B 0.98 .
C34 H34A 0.98 .
C35 C36 1.474(6) .
C35 H35B 0.99 .
C35 H35A 0.99 .
C36 H36C 0.98 .
C36 H36B 0.98 .
C36 H36A 0.98 .
